data_7043071
loop_
_publ_author_name
'Dhungana, Tara Prasad'
'Hashimoto, Hisako'
'Tobita, Hiromi'

_publ_section_title
;
 An Iron Germylene Complex Having Fe-H and Ge-H Bonds: Synthesis,
 Structure and Reactivity
;
_journal_name_full 'Dalton Trans.'
_journal_paper_doi 10.1039/C7DT01159H
_journal_year 2017
_chemical_formula_sum 'C26 H49 Fe Ge N O Si3'
_chemical_formula_weight 604.37
_space_group_crystal_system monoclinic
_space_group_IT_number 14
_space_group_name_Hall '-P 2ybc'
_space_group_name_H-M_alt 'P 1 21/c 1'
_symmetry_space_group_name_Hall '-P 2ybc'
_symmetry_space_group_name_H-M 'P 1 21/c 1'
_atom_sites_solution_hydrogens mixed
_audit_creation_method SHELXL-2016/6
_audit_update_record
;
2017-05-11 deposited with the CCDC.
2017-05-22 downloaded from the CCDC.
;
_cell_angle_alpha 90
_cell_angle_beta 100.5527(11)
_cell_angle_gamma 90
_cell_formula_units_Z 4
_cell_length_a 8.4986(4)
_cell_length_b 18.5971(10)
_cell_length_c 20.0553(9)
_cell_measurement_reflns_used 60338
_cell_measurement_temperature 140(2)
_cell_measurement_theta_max 27.43
_cell_measurement_theta_min 1.03
_cell_volume 3116.1(3)
_computing_cell_refinement PROCESS-AUTO
_computing_data_collection PROCESS-AUTO
_computing_data_reduction 'teXsan Ver.1.11'
_computing_molecular_graphics 'ORTEP III'
_computing_publication_material 'Yadokari-XG 2009'
_computing_structure_refinement 'SHELXL-2016/6 (Sheldrick, 2016)'
_computing_structure_solution 'SHELXS-97 (Sheldrick, 1997)'
_diffrn_ambient_temperature 140(2)
_diffrn_detector_area_resol_mean 10.00
_diffrn_measured_fraction_theta_full 0.998
_diffrn_measured_fraction_theta_max 0.994
_diffrn_measurement_device_type 'Rigaku RAXIS-RAPID Imaging Plate'
_diffrn_measurement_method \w
_diffrn_radiation_type MoK\a
_diffrn_radiation_wavelength 0.71073
_diffrn_reflns_av_R_equivalents 0.0713
_diffrn_reflns_av_unetI/netI 0.0358
_diffrn_reflns_Laue_measured_fraction_full 0.998
_diffrn_reflns_Laue_measured_fraction_max 0.994
_diffrn_reflns_limit_h_max 11
_diffrn_reflns_limit_h_min -10
_diffrn_reflns_limit_k_max 24
_diffrn_reflns_limit_k_min -24
_diffrn_reflns_limit_l_max 25
_diffrn_reflns_limit_l_min -25
_diffrn_reflns_number 42629
_diffrn_reflns_point_group_measured_fraction_full 0.998
_diffrn_reflns_point_group_measured_fraction_max 0.994
_diffrn_reflns_theta_full 25.242
_diffrn_reflns_theta_max 27.442
_diffrn_reflns_theta_min 2.422
_diffrn_source 'rotating-anode X-ray tube'
_exptl_absorpt_coefficient_mu 1.564
_exptl_absorpt_correction_T_max 1.0000
_exptl_absorpt_correction_T_min 1.0000
_exptl_absorpt_correction_type numerical
_exptl_absorpt_process_details 'NUMABS (Higashi, 1999)'
_exptl_crystal_colour pink
_exptl_crystal_density_diffrn 1.288
_exptl_crystal_description block
_exptl_crystal_F_000 1280
_exptl_crystal_size_max 0.250
_exptl_crystal_size_mid 0.200
_exptl_crystal_size_min 0.200
_refine_diff_density_max 0.591
_refine_diff_density_min -0.822
_refine_diff_density_rms 0.109
_refine_ls_extinction_method none
_refine_ls_goodness_of_fit_ref 1.146
_refine_ls_hydrogen_treatment mixed
_refine_ls_matrix_type full
_refine_ls_number_parameters 316
_refine_ls_number_reflns 7068
_refine_ls_number_restraints 0
_refine_ls_restrained_S_all 1.146
_refine_ls_R_factor_all 0.0543
_refine_ls_R_factor_gt 0.0452
_refine_ls_shift/su_max 0.001
_refine_ls_shift/su_mean 0.000
_refine_ls_structure_factor_coef Fsqd
_refine_ls_weighting_details 'w=1/[\s^2^(Fo^2^)+(0.1000P)^2^] where P=(Fo^2^+2Fc^2^)/3'
_refine_ls_weighting_scheme calc
_refine_ls_wR_factor_gt 0.1430
_refine_ls_wR_factor_ref 0.1487
_reflns_Friedel_coverage 0.000
_reflns_number_gt 6218
_reflns_number_total 7068
_reflns_threshold_expression 'I > 2\s(I)'
_cod_data_source_file c7dt01159h2.cif
_cod_data_source_block tara13
_cod_database_code 7043071
_shelx_shelxl_version_number 2016/6
_shelx_space_group_comment
;
The symmetry employed for this shelxl refinement is uniquely defined
by the following loop, which should always be used as a source of
symmetry information in preference to the above space-group names.
They are only intended as comments. The initial checkcif.report recommended to remove reflections seriously effected by the beamstop from the final refinement( Alert-B level).  According to this comment, those reflections (Error/esd > 10) were removed: (h,k,l) = (0,2,0), (0,1,2), (0,0,2), (0,1,1), (1,1,0). 
;
_shelx_estimated_absorpt_t_min 0.696
_shelx_estimated_absorpt_t_max 0.745

loop_
_space_group_symop_operation_xyz
'x, y, z'
'-x, y+1/2, -z+1/2'
'-x, -y, -z'
'x, -y-1/2, z-1/2'

loop_
_atom_site_label
_atom_site_type_symbol
_atom_site_fract_x
_atom_site_fract_y
_atom_site_fract_z
_atom_site_U_iso_or_equiv
_atom_site_adp_type
_atom_site_occupancy
_atom_site_site_symmetry_order
_atom_site_calc_flag
_atom_site_refinement_flags_posn
_atom_site_refinement_flags_adp
Fe1 Fe 0.32658(5) 0.80966(2) 0.45707(2) 0.01853(13) Uani 1 1 d . .
Ge1 Ge 0.33425(3) 0.71713(2) 0.37445(2) 0.02007(12) Uani 1 1 d . .
Si1 Si 0.10793(10) 0.58313(5) 0.40585(4) 0.0266(2) Uani 1 1 d . .
Si2 Si 0.33367(10) 0.57131(5) 0.30127(4) 0.0246(2) Uani 1 1 d . .
Si3 Si 0.02722(10) 0.66800(5) 0.26959(4) 0.0260(2) Uani 1 1 d . .
O1 O 0.0138(3) 0.78207(14) 0.48861(14) 0.0396(6) Uani 1 1 d . .
N1 N 0.4548(3) 0.74914(13) 0.52913(12) 0.0230(5) Uani 1 1 d . .
C1 C 0.1399(4) 0.78786(16) 0.47512(16) 0.0270(6) Uani 1 1 d . .
C2 C 0.1913(3) 0.63210(15) 0.33750(13) 0.0203(5) Uani 1 1 d . .
C3 C 0.6021(4) 0.72453(16) 0.52465(16) 0.0278(6) Uani 1 1 d . .
H1 H 0.639986 0.731725 0.483428 0.033 Uiso 1 1 calc R U
C4 C 0.6999(5) 0.68955(19) 0.57690(18) 0.0368(8) Uani 1 1 d . .
H2 H 0.802459 0.672984 0.571317 0.044 Uiso 1 1 calc R U
C5 C 0.6487(5) 0.6788(2) 0.63694(18) 0.0437(9) Uani 1 1 d . .
H3 H 0.714450 0.654665 0.673563 0.052 Uiso 1 1 calc R U
C6 C 0.4993(5) 0.7037(2) 0.64298(17) 0.0419(9) Uani 1 1 d . .
H4 H 0.461023 0.697226 0.684196 0.050 Uiso 1 1 calc R U
C7 C 0.4053(4) 0.73834(18) 0.58879(16) 0.0311(7) Uani 1 1 d . .
H5 H 0.302434 0.755105 0.593629 0.037 Uiso 1 1 calc R U
C8 C 0.4989(4) 0.89275(16) 0.48808(15) 0.0252(6) Uani 1 1 d . .
C9 C 0.3446(4) 0.91451(15) 0.49781(15) 0.0250(6) Uani 1 1 d . .
C10 C 0.2423(4) 0.91360(16) 0.43238(15) 0.0239(6) Uani 1 1 d . .
C11 C 0.3343(3) 0.89043(16) 0.38411(14) 0.0237(6) Uani 1 1 d . .
C12 C 0.4945(3) 0.87578(16) 0.41888(15) 0.0244(6) Uani 1 1 d . .
C13 C 0.6445(4) 0.89139(19) 0.54407(19) 0.0389(8) Uani 1 1 d . .
H6 H 0.683634 0.940554 0.553735 0.058 Uiso 1 1 calc R U
H7 H 0.728593 0.862323 0.529762 0.058 Uiso 1 1 calc R U
H8 H 0.615709 0.870419 0.585029 0.058 Uiso 1 1 calc R U
C14 C 0.2996(5) 0.93944(19) 0.56228(17) 0.0393(8) Uani 1 1 d . .
H9 H 0.363531 0.913631 0.600499 0.059 Uiso 1 1 calc R U
H10 H 0.185748 0.929934 0.561136 0.059 Uiso 1 1 calc R U
H11 H 0.319988 0.991174 0.567657 0.059 Uiso 1 1 calc R U
C15 C 0.0729(4) 0.93964(19) 0.41684(19) 0.0358(8) Uani 1 1 d . .
H12 H 0.071408 0.990656 0.404512 0.054 Uiso 1 1 calc R U
H13 H 0.023240 0.933420 0.456879 0.054 Uiso 1 1 calc R U
H14 H 0.013127 0.911885 0.378952 0.054 Uiso 1 1 calc R U
C16 C 0.2819(5) 0.89536(19) 0.30825(16) 0.0362(8) Uani 1 1 d . .
H15 H 0.166433 0.886747 0.296335 0.054 Uiso 1 1 calc R U
H16 H 0.338907 0.859156 0.286265 0.054 Uiso 1 1 calc R U
H17 H 0.306432 0.943395 0.292827 0.054 Uiso 1 1 calc R U
H18 H 0.508(4) 0.677(2) 0.3954(18) 0.036(10) Uiso 1 1 d . .
C17 C 0.6332(4) 0.85504(19) 0.38606(19) 0.0355(8) Uani 1 1 d . .
H19 H 0.597680 0.819731 0.350177 0.053 Uiso 1 1 calc R U
H20 H 0.718085 0.834014 0.420151 0.053 Uiso 1 1 calc R U
H21 H 0.674242 0.897824 0.366423 0.053 Uiso 1 1 calc R U
C18 C -0.0856(4) 0.6200(2) 0.42414(17) 0.0393(8) Uani 1 1 d . .
H22 H -0.118419 0.592109 0.460749 0.059 Uiso 1 1 calc R U
H23 H -0.168379 0.616555 0.383249 0.059 Uiso 1 1 calc R U
H24 H -0.070839 0.670417 0.437953 0.059 Uiso 1 1 calc R U
C19 C 0.2521(5) 0.5841(2) 0.48814(17) 0.0425(9) Uani 1 1 d . .
H25 H 0.360322 0.574593 0.479893 0.064 Uiso 1 1 calc R U
H26 H 0.222137 0.546980 0.518137 0.064 Uiso 1 1 calc R U
H27 H 0.249547 0.631365 0.509588 0.064 Uiso 1 1 calc R U
C20 C 0.0581(5) 0.48627(19) 0.38374(18) 0.0383(8) Uani 1 1 d . .
H28 H 0.155525 0.460674 0.378045 0.057 Uiso 1 1 calc R U
H29 H -0.020397 0.483989 0.341394 0.057 Uiso 1 1 calc R U
H30 H 0.013147 0.463795 0.420296 0.057 Uiso 1 1 calc R U
C21 C 0.4658(4) 0.6196(2) 0.25049(17) 0.0341(7) Uani 1 1 d . .
H31 H 0.544914 0.648407 0.280938 0.051 Uiso 1 1 calc R U
H32 H 0.400457 0.651279 0.217394 0.051 Uiso 1 1 calc R U
H33 H 0.521145 0.584456 0.226626 0.051 Uiso 1 1 calc R U
C22 C 0.4744(4) 0.5197(2) 0.3677(2) 0.0406(8) Uani 1 1 d . .
H34 H 0.552333 0.493729 0.346253 0.061 Uiso 1 1 calc R U
H35 H 0.413372 0.485229 0.389820 0.061 Uiso 1 1 calc R U
H36 H 0.530808 0.553150 0.401600 0.061 Uiso 1 1 calc R U
C23 C 0.2292(4) 0.5020(2) 0.23991(18) 0.0382(8) Uani 1 1 d . .
H37 H 0.307428 0.466753 0.229984 0.057 Uiso 1 1 calc R U
H38 H 0.178643 0.525782 0.197790 0.057 Uiso 1 1 calc R U
H39 H 0.147159 0.477511 0.260091 0.057 Uiso 1 1 calc R U
C24 C 0.0953(5) 0.7010(2) 0.19086(16) 0.0404(9) Uani 1 1 d . .
H40 H 0.003485 0.720272 0.159117 0.061 Uiso 1 1 calc R U
H41 H 0.142536 0.661091 0.169456 0.061 Uiso 1 1 calc R U
H42 H 0.175474 0.738998 0.202998 0.061 Uiso 1 1 calc R U
C25 C -0.1276(4) 0.5983(2) 0.23738(19) 0.0428(9) Uani 1 1 d . .
H43 H -0.174478 0.579893 0.275171 0.064 Uiso 1 1 calc R U
H44 H -0.077431 0.558608 0.216799 0.064 Uiso 1 1 calc R U
H45 H -0.211808 0.619844 0.203331 0.064 Uiso 1 1 calc R U
C26 C -0.0748(4) 0.7468(2) 0.30049(18) 0.0373(8) Uani 1 1 d . .
H46 H -0.108063 0.734460 0.343342 0.056 Uiso 1 1 calc R U
H47 H -0.169044 0.759727 0.266685 0.056 Uiso 1 1 calc R U
H48 H -0.000755 0.787672 0.307690 0.056 Uiso 1 1 calc R U

loop_
_atom_site_aniso_label
_atom_site_aniso_U_11
_atom_site_aniso_U_22
_atom_site_aniso_U_33
_atom_site_aniso_U_23
_atom_site_aniso_U_13
_atom_site_aniso_U_12
Fe1 0.0210(2) 0.0157(2) 0.0190(2) 0.00017(14) 0.00408(16) 0.00109(15)
Ge1 0.02102(18) 0.01913(18) 0.02085(18) -0.00306(11) 0.00591(12) -0.00141(11)
Si1 0.0315(4) 0.0264(5) 0.0225(4) 0.0002(3) 0.0068(3) -0.0079(3)
Si2 0.0218(4) 0.0235(4) 0.0279(4) -0.0061(3) 0.0028(3) 0.0018(3)
Si3 0.0198(4) 0.0375(5) 0.0203(4) -0.0009(3) 0.0025(3) 0.0049(3)
O1 0.0296(13) 0.0427(15) 0.0514(16) -0.0014(11) 0.0202(11) -0.0018(10)
N1 0.0315(13) 0.0156(12) 0.0213(12) -0.0012(9) 0.0034(10) -0.0013(10)
C1 0.0329(16) 0.0224(15) 0.0266(15) 0.0001(11) 0.0079(13) 0.0032(12)
C2 0.0212(13) 0.0197(13) 0.0199(13) -0.0011(10) 0.0033(10) -0.0032(11)
C3 0.0312(16) 0.0226(15) 0.0270(15) -0.0010(12) -0.0016(12) 0.0012(12)
C4 0.0426(19) 0.0290(18) 0.0348(18) -0.0057(14) -0.0036(15) 0.0066(15)
C5 0.066(3) 0.0293(19) 0.0282(17) 0.0021(14) -0.0111(17) 0.0061(17)
C6 0.066(3) 0.038(2) 0.0207(16) 0.0051(14) 0.0065(16) 0.0026(18)
C7 0.0451(19) 0.0259(16) 0.0233(15) 0.0002(12) 0.0089(13) 0.0029(14)
C8 0.0281(15) 0.0150(13) 0.0305(16) 0.0043(11) -0.0002(12) -0.0016(11)
C9 0.0350(16) 0.0148(13) 0.0255(15) -0.0008(11) 0.0064(12) 0.0004(12)
C10 0.0275(14) 0.0159(14) 0.0279(15) 0.0027(11) 0.0039(12) 0.0025(11)
C11 0.0331(16) 0.0154(14) 0.0219(14) 0.0046(10) 0.0032(12) 0.0016(11)
C12 0.0246(14) 0.0167(13) 0.0331(16) 0.0034(11) 0.0086(12) -0.0012(11)
C13 0.0372(18) 0.0251(17) 0.046(2) 0.0035(14) -0.0143(15) -0.0064(14)
C14 0.065(2) 0.0258(17) 0.0300(17) -0.0037(13) 0.0170(17) 0.0008(16)
C15 0.0315(17) 0.0258(17) 0.049(2) 0.0021(14) 0.0040(15) 0.0091(14)
C16 0.057(2) 0.0267(17) 0.0231(15) 0.0069(12) 0.0038(15) 0.0028(16)
C17 0.0345(17) 0.0270(17) 0.050(2) 0.0036(14) 0.0205(15) 0.0011(14)
C18 0.0409(19) 0.048(2) 0.0347(18) -0.0059(15) 0.0221(15) -0.0125(17)
C19 0.058(2) 0.042(2) 0.0255(17) 0.0078(15) 0.0024(16) -0.0118(18)
C20 0.049(2) 0.0285(18) 0.0387(19) 0.0009(14) 0.0119(16) -0.0122(16)
C21 0.0224(15) 0.046(2) 0.0359(17) -0.0140(15) 0.0117(13) -0.0024(14)
C22 0.0359(18) 0.0313(19) 0.051(2) -0.0007(16) -0.0021(16) 0.0094(15)
C23 0.0408(19) 0.0351(19) 0.0396(19) -0.0137(15) 0.0100(15) -0.0036(15)
C24 0.042(2) 0.059(2) 0.0205(16) 0.0095(15) 0.0043(14) 0.0135(18)
C25 0.0240(16) 0.064(3) 0.038(2) -0.0159(18) -0.0003(14) -0.0053(16)
C26 0.0346(17) 0.044(2) 0.0328(18) 0.0045(15) 0.0053(14) 0.0169(16)

loop_
_atom_type_symbol
_atom_type_description
_atom_type_scat_dispersion_real
_atom_type_scat_dispersion_imag
_atom_type_scat_source
C C 0.0033 0.0016 'International Tables Vol C Tables 4.2.6.8 and 6.1.1.4'
H H 0.0000 0.0000 'International Tables Vol C Tables 4.2.6.8 and 6.1.1.4'
Fe Fe 0.3463 0.8444 'International Tables Vol C Tables 4.2.6.8 and 6.1.1.4'
Ge Ge 0.1547 1.8001 'International Tables Vol C Tables 4.2.6.8 and 6.1.1.4'
N N 0.0061 0.0033 'International Tables Vol C Tables 4.2.6.8 and 6.1.1.4'
O O 0.0106 0.0060 'International Tables Vol C Tables 4.2.6.8 and 6.1.1.4'
Si Si 0.0817 0.0704 'International Tables Vol C Tables 4.2.6.8 and 6.1.1.4'

loop_
_geom_angle_atom_site_label_1
_geom_angle_atom_site_label_2
_geom_angle_atom_site_label_3
_geom_angle
C1 Fe1 N1 96.67(13)
C1 Fe1 C10 88.79(13)
N1 Fe1 C10 144.41(11)
C1 Fe1 C11 117.17(13)
N1 Fe1 C11 145.54(11)
C10 Fe1 C11 39.51(12)
C1 Fe1 C9 98.01(13)
N1 Fe1 C9 104.49(11)
C10 Fe1 C9 39.98(12)
C11 Fe1 C9 66.45(11)
C1 Fe1 C12 155.05(13)
N1 Fe1 C12 105.87(11)
C10 Fe1 C12 66.66(12)
C11 Fe1 C12 39.67(11)
C9 Fe1 C12 66.39(12)
C1 Fe1 C8 135.19(13)
N1 Fe1 C8 86.72(11)
C10 Fe1 C8 65.65(11)
C11 Fe1 C8 65.20(11)
C9 Fe1 C8 39.01(12)
C12 Fe1 C8 38.75(12)
C1 Fe1 Ge1 96.77(10)
N1 Fe1 Ge1 90.88(7)
C10 Fe1 Ge1 123.48(9)
C11 Fe1 Ge1 91.35(8)
C9 Fe1 Ge1 157.21(8)
C12 Fe1 Ge1 93.50(8)
C8 Fe1 Ge1 127.93(9)
C2 Ge1 Fe1 135.61(8)
C2 Ge1 H18 100.9(13)
Fe1 Ge1 H18 106.6(13)
C19 Si1 C18 106.27(17)
C19 Si1 C20 107.49(17)
C18 Si1 C20 103.14(17)
C19 Si1 C2 111.35(15)
C18 Si1 C2 115.10(15)
C20 Si1 C2 112.84(14)
C21 Si2 C22 105.21(17)
C21 Si2 C23 103.29(16)
C22 Si2 C23 105.96(18)
C21 Si2 C2 114.19(14)
C22 Si2 C2 113.60(15)
C23 Si2 C2 113.58(14)
C26 Si3 C25 108.56(18)
C26 Si3 C24 104.78(17)
C25 Si3 C24 103.94(18)
C26 Si3 C2 111.45(14)
C25 Si3 C2 112.56(16)
C24 Si3 C2 114.93(15)
C3 N1 C7 116.7(3)
C3 N1 Fe1 122.3(2)
C7 N1 Fe1 120.5(2)
O1 C1 Fe1 171.8(3)
Si3 C2 Si1 111.66(14)
Si3 C2 Si2 111.97(14)
Si1 C2 Si2 109.97(15)
Si3 C2 Ge1 107.41(14)
Si1 C2 Ge1 112.72(13)
Si2 C2 Ge1 102.79(13)
N1 C3 C4 123.2(3)
N1 C3 H1 118.4
C4 C3 H1 118.4
C5 C4 C3 119.6(4)
C5 C4 H2 120.2
C3 C4 H2 120.2
C4 C5 C6 118.4(3)
C4 C5 H3 120.8
C6 C5 H3 120.8
C5 C6 C7 119.8(3)
C5 C6 H4 120.1
C7 C6 H4 120.1
N1 C7 C6 122.3(3)
N1 C7 H5 118.8
C6 C7 H5 118.8
C12 C8 C9 109.8(2)
C12 C8 C13 126.5(3)
C9 C8 C13 123.6(3)
C12 C8 Fe1 70.18(17)
C9 C8 Fe1 69.25(17)
C13 C8 Fe1 128.8(2)
C8 C9 C10 106.9(3)
C8 C9 C14 126.8(3)
C10 C9 C14 126.1(3)
C8 C9 Fe1 71.74(17)
C10 C9 Fe1 69.27(16)
C14 C9 Fe1 127.8(2)
C11 C10 C9 108.1(3)
C11 C10 C15 125.8(3)
C9 C10 C15 125.8(3)
C11 C10 Fe1 70.90(17)
C9 C10 Fe1 70.75(16)
C15 C10 Fe1 128.6(2)
C10 C11 C12 108.5(2)
C10 C11 C16 124.9(3)
C12 C11 C16 125.4(3)
C10 C11 Fe1 69.59(16)
C12 C11 Fe1 71.05(16)
C16 C11 Fe1 134.7(2)
C8 C12 C11 106.6(3)
C8 C12 C17 127.2(3)
C11 C12 C17 125.9(3)
C8 C12 Fe1 71.07(17)
C11 C12 Fe1 69.28(16)
C17 C12 Fe1 129.8(2)
C8 C13 H6 109.5
C8 C13 H7 109.5
H6 C13 H7 109.5
C8 C13 H8 109.5
H6 C13 H8 109.5
H7 C13 H8 109.5
C9 C14 H9 109.5
C9 C14 H10 109.5
H9 C14 H10 109.5
C9 C14 H11 109.5
H9 C14 H11 109.5
H10 C14 H11 109.5
C10 C15 H12 109.5
C10 C15 H13 109.5
H12 C15 H13 109.5
C10 C15 H14 109.5
H12 C15 H14 109.5
H13 C15 H14 109.5
C11 C16 H15 109.5
C11 C16 H16 109.5
H15 C16 H16 109.5
C11 C16 H17 109.5
H15 C16 H17 109.5
H16 C16 H17 109.5
C12 C17 H19 109.5
C12 C17 H20 109.5
H19 C17 H20 109.5
C12 C17 H21 109.5
H19 C17 H21 109.5
H20 C17 H21 109.5
Si1 C18 H22 109.5
Si1 C18 H23 109.5
H22 C18 H23 109.5
Si1 C18 H24 109.5
H22 C18 H24 109.5
H23 C18 H24 109.5
Si1 C19 H25 109.5
Si1 C19 H26 109.5
H25 C19 H26 109.5
Si1 C19 H27 109.5
H25 C19 H27 109.5
H26 C19 H27 109.5
Si1 C20 H28 109.5
Si1 C20 H29 109.5
H28 C20 H29 109.5
Si1 C20 H30 109.5
H28 C20 H30 109.5
H29 C20 H30 109.5
Si2 C21 H31 109.5
Si2 C21 H32 109.5
H31 C21 H32 109.5
Si2 C21 H33 109.5
H31 C21 H33 109.5
H32 C21 H33 109.5
Si2 C22 H34 109.5
Si2 C22 H35 109.5
H34 C22 H35 109.5
Si2 C22 H36 109.5
H34 C22 H36 109.5
H35 C22 H36 109.5
Si2 C23 H37 109.5
Si2 C23 H38 109.5
H37 C23 H38 109.5
Si2 C23 H39 109.5
H37 C23 H39 109.5
H38 C23 H39 109.5
Si3 C24 H40 109.5
Si3 C24 H41 109.5
H40 C24 H41 109.5
Si3 C24 H42 109.5
H40 C24 H42 109.5
H41 C24 H42 109.5
Si3 C25 H43 109.5
Si3 C25 H44 109.5
H43 C25 H44 109.5
Si3 C25 H45 109.5
H43 C25 H45 109.5
H44 C25 H45 109.5
Si3 C26 H46 109.5
Si3 C26 H47 109.5
H46 C26 H47 109.5
Si3 C26 H48 109.5
H46 C26 H48 109.5
H47 C26 H48 109.5

loop_
_geom_bond_atom_site_label_1
_geom_bond_atom_site_label_2
_geom_bond_distance
Fe1 C1 1.738(3)
Fe1 N1 1.992(2)
Fe1 C10 2.089(3)
Fe1 C11 2.106(3)
Fe1 C9 2.109(3)
Fe1 C12 2.130(3)
Fe1 C8 2.141(3)
Fe1 Ge1 2.3979(5)
Ge1 C2 2.048(3)
Ge1 H18 1.64(4)
Si1 C19 1.867(4)
Si1 C18 1.878(4)
Si1 C20 1.885(4)
Si1 C2 1.888(3)
Si2 C21 1.878(3)
Si2 C22 1.883(4)
Si2 C23 1.888(3)
Si2 C2 1.895(3)
Si3 C26 1.866(4)
Si3 C25 1.876(4)
Si3 C24 1.882(4)
Si3 C2 1.884(3)
O1 C1 1.157(4)
N1 C3 1.351(4)
N1 C7 1.354(4)
C3 C4 1.376(5)
C3 H1 0.9500
C4 C5 1.368(6)
C4 H2 0.9500
C5 C6 1.377(6)
C5 H3 0.9500
C6 C7 1.384(5)
C6 H4 0.9500
C7 H5 0.9500
C8 C12 1.417(4)
C8 C9 1.420(4)
C8 C13 1.511(4)
C9 C10 1.435(4)
C9 C14 1.488(4)
C10 C11 1.418(4)
C10 C15 1.497(4)
C11 C12 1.438(4)
C11 C16 1.508(4)
C12 C17 1.502(4)
C13 H6 0.9800
C13 H7 0.9800
C13 H8 0.9800
C14 H9 0.9800
C14 H10 0.9800
C14 H11 0.9800
C15 H12 0.9800
C15 H13 0.9800
C15 H14 0.9800
C16 H15 0.9800
C16 H16 0.9800
C16 H17 0.9800
C17 H19 0.9800
C17 H20 0.9800
C17 H21 0.9800
C18 H22 0.9800
C18 H23 0.9800
C18 H24 0.9800
C19 H25 0.9800
C19 H26 0.9800
C19 H27 0.9800
C20 H28 0.9800
C20 H29 0.9800
C20 H30 0.9800
C21 H31 0.9800
C21 H32 0.9800
C21 H33 0.9800
C22 H34 0.9800
C22 H35 0.9800
C22 H36 0.9800
C23 H37 0.9800
C23 H38 0.9800
C23 H39 0.9800
C24 H40 0.9800
C24 H41 0.9800
C24 H42 0.9800
C25 H43 0.9800
C25 H44 0.9800
C25 H45 0.9800
C26 H46 0.9800
C26 H47 0.9800
C26 H48 0.9800

loop_
_geom_torsion_atom_site_label_1
_geom_torsion_atom_site_label_2
_geom_torsion_atom_site_label_3
_geom_torsion_atom_site_label_4
_geom_torsion
C26 Si3 C2 Si1 72.8(2)
C25 Si3 C2 Si1 -49.5(2)
C24 Si3 C2 Si1 -168.21(17)
C26 Si3 C2 Si2 -163.42(17)
C25 Si3 C2 Si2 74.34(19)
C24 Si3 C2 Si2 -44.4(2)
C26 Si3 C2 Ge1 -51.28(19)
C25 Si3 C2 Ge1 -173.53(14)
C24 Si3 C2 Ge1 67.7(2)
C19 Si1 C2 Si3 -154.34(17)
C18 Si1 C2 Si3 -33.3(2)
C20 Si1 C2 Si3 84.68(19)
C19 Si1 C2 Si2 80.73(19)
C18 Si1 C2 Si2 -158.26(15)
C20 Si1 C2 Si2 -40.3(2)
C19 Si1 C2 Ge1 -33.3(2)
C18 Si1 C2 Ge1 87.69(18)
C20 Si1 C2 Ge1 -154.30(17)
C21 Si2 C2 Si3 70.82(19)
C22 Si2 C2 Si3 -168.50(16)
C23 Si2 C2 Si3 -47.3(2)
C21 Si2 C2 Si1 -164.43(14)
C22 Si2 C2 Si1 -43.8(2)
C23 Si2 C2 Si1 77.46(19)
C21 Si2 C2 Ge1 -44.17(17)
C22 Si2 C2 Ge1 76.50(18)
C23 Si2 C2 Ge1 -162.28(15)
C7 N1 C3 C4 0.4(5)
Fe1 N1 C3 C4 172.5(2)
N1 C3 C4 C5 -0.3(5)
C3 C4 C5 C6 -0.1(6)
C4 C5 C6 C7 0.4(6)
C3 N1 C7 C6 -0.2(5)
Fe1 N1 C7 C6 -172.4(3)
C5 C6 C7 N1 -0.2(6)
C12 C8 C9 C10 -2.1(3)
C13 C8 C9 C10 175.7(3)
Fe1 C8 C9 C10 -60.7(2)
C12 C8 C9 C14 -177.5(3)
C13 C8 C9 C14 0.4(5)
Fe1 C8 C9 C14 124.0(3)
C12 C8 C9 Fe1 58.6(2)
C13 C8 C9 Fe1 -123.6(3)
C8 C9 C10 C11 0.8(3)
C14 C9 C10 C11 176.3(3)
Fe1 C9 C10 C11 -61.4(2)
C8 C9 C10 C15 -173.5(3)
C14 C9 C10 C15 1.9(5)
Fe1 C9 C10 C15 124.2(3)
C8 C9 C10 Fe1 62.3(2)
C14 C9 C10 Fe1 -122.3(3)
C9 C10 C11 C12 0.7(3)
C15 C10 C11 C12 175.0(3)
Fe1 C10 C11 C12 -60.6(2)
C9 C10 C11 C16 -167.7(3)
C15 C10 C11 C16 6.6(5)
Fe1 C10 C11 C16 131.0(3)
C9 C10 C11 Fe1 61.3(2)
C15 C10 C11 Fe1 -124.3(3)
C9 C8 C12 C11 2.5(3)
C13 C8 C12 C11 -175.3(3)
Fe1 C8 C12 C11 60.5(2)
C9 C8 C12 C17 175.9(3)
C13 C8 C12 C17 -1.9(5)
Fe1 C8 C12 C17 -126.2(3)
C9 C8 C12 Fe1 -58.0(2)
C13 C8 C12 Fe1 124.2(3)
C10 C11 C12 C8 -1.9(3)
C16 C11 C12 C8 166.4(3)
Fe1 C11 C12 C8 -61.7(2)
C10 C11 C12 C17 -175.4(3)
C16 C11 C12 C17 -7.1(5)
Fe1 C11 C12 C17 124.9(3)
C10 C11 C12 Fe1 59.7(2)
C16 C11 C12 Fe1 -131.9(3)
